data_7227447
loop_
_publ_author_name
'Li, Xin'
'Li, Xiao-Dong'
'Li, Xiao-Ming'
'Xu, Gang-Ming'
'Liu, Yang'
'Wang, Bin-Gui'

_publ_section_title
;
 Wentinoids A--F, six new isopimarane diterpenoids from Aspergillus wentii
 SD-310, a deep-sea sediment derived fungus
;
_journal_issue 8
_journal_name_full 'RSC Adv.'
_journal_page_first 4387
_journal_paper_doi 10.1039/C6RA27209F
_journal_volume 7
_journal_year 2017
_chemical_formula_sum 'C20 H32 O3'
_chemical_formula_weight 320.46
_chemical_name_systematic sd310-40
_space_group_IT_number 19
_symmetry_cell_setting orthorhombic
_symmetry_space_group_name_Hall 'P 2ac 2ab'
_symmetry_space_group_name_H-M 'P 21 21 21'
_atom_sites_solution_hydrogens geom
_atom_sites_solution_primary direct
_atom_sites_solution_secondary difmap
_audit_creation_method SHELXL-97
_audit_update_record
;
2016-03-10 deposited with the CCDC.
2016-12-26 downloaded from the CCDC.
;
_cell_angle_alpha 90.00
_cell_angle_beta 90.00
_cell_angle_gamma 90.00
_cell_formula_units_Z 4
_cell_length_a 6.6729(5)
_cell_length_b 11.9119(9)
_cell_length_c 23.5741(18)
_cell_measurement_reflns_used 689
_cell_measurement_temperature 293(2)
_cell_measurement_theta_max 60.9380
_cell_measurement_theta_min 4.0570
_cell_volume 1873.8(2)
_computing_cell_refinement 'Bruker FRAMBO'
_computing_data_collection 'Bruker FRAMBO'
_computing_data_reduction 'Bruker SAINT'
_computing_molecular_graphics 'Bruker SHELXTL'
_computing_publication_material 'Bruker SHELXTL'
_computing_structure_refinement 'SHELXL-97 (Sheldrick, 1997)'
_computing_structure_solution 'SHELXS-97 (Sheldrick, 1990)'
_diffrn_ambient_temperature 293(2)
_diffrn_measured_fraction_theta_full 1.000
_diffrn_measured_fraction_theta_max 1.000
_diffrn_measurement_device_type 'multiwire proportional'
_diffrn_measurement_method 'phi and omega scans'
_diffrn_radiation_monochromator graphite
_diffrn_radiation_source 'fine-focus sealed tube'
_diffrn_radiation_type CuK\a
_diffrn_radiation_wavelength 1.54178
_diffrn_reflns_av_R_equivalents 0.0828
_diffrn_reflns_av_sigmaI/netI 0.1665
_diffrn_reflns_limit_h_max 7
_diffrn_reflns_limit_h_min -5
_diffrn_reflns_limit_k_max 12
_diffrn_reflns_limit_k_min -14
_diffrn_reflns_limit_l_max 24
_diffrn_reflns_limit_l_min -27
_diffrn_reflns_number 5790
_diffrn_reflns_theta_full 66.20
_diffrn_reflns_theta_max 66.20
_diffrn_reflns_theta_min 3.75
_exptl_absorpt_coefficient_mu 0.583
_exptl_absorpt_correction_T_max 0.9603
_exptl_absorpt_correction_T_min 0.8776
_exptl_absorpt_correction_type multi-scan
_exptl_absorpt_process_details sadabs
_exptl_crystal_density_diffrn 1.136
_exptl_crystal_density_method 'not measured'
_exptl_crystal_F_000 704
_exptl_crystal_size_max 0.23
_exptl_crystal_size_mid 0.18
_exptl_crystal_size_min 0.07
_refine_diff_density_max 0.224
_refine_diff_density_min -0.247
_refine_diff_density_rms 0.052
_refine_ls_abs_structure_details 'Flack H D (1983), Acta Cryst. A39, 876-881'
_refine_ls_abs_structure_Flack 0.0(14)
_refine_ls_extinction_coef 0.0010(4)
_refine_ls_extinction_expression Fc^*^=kFc[1+0.001xFc^2^\l^3^/sin(2\q)]^-1/4^
_refine_ls_extinction_method SHELXL
_refine_ls_goodness_of_fit_ref 1.270
_refine_ls_hydrogen_treatment mixed
_refine_ls_matrix_type full
_refine_ls_number_parameters 218
_refine_ls_number_reflns 3169
_refine_ls_number_restraints 1
_refine_ls_restrained_S_all 1.270
_refine_ls_R_factor_all 0.2224
_refine_ls_R_factor_gt 0.0960
_refine_ls_shift/su_max 0.001
_refine_ls_shift/su_mean 0.000
_refine_ls_structure_factor_coef Fsqd
_refine_ls_weighting_details 'calc w=1/[\s^2^(Fo^2^)+(0.0540P)^2^+1.8086P] where P=(Fo^2^+2Fc^2^)/3'
_refine_ls_weighting_scheme calc
_refine_ls_wR_factor_gt 0.2657
_refine_ls_wR_factor_ref 0.2979
_reflns_number_gt 1091
_reflns_number_total 3169
_reflns_threshold_expression >2sigma(I)
_cod_data_source_file c6ra27209f2.cif
_cod_data_source_block 150522b
_cod_depositor_comments
;
The following automatic conversions were performed:

'_symmetry_cell_setting' value 'Orthorhombic' changed to
'orthorhombic' according to
/usr/data/users/saulius/crontab/automatic-downloads/rss-feeds/RSC/lib/dictionaries/cif_core.dic
dictionary named 'cif_core.dic' version 2.4.2 from 2011-04-26.

Automatic conversion script
Id: cif_fix_values 4268 2015-11-12 08:31:59Z antanas 
;
_cod_original_sg_symbol_H-M P2(1)2(1)2(1)
_cod_database_code 7227447

loop_
_symmetry_equiv_pos_as_xyz
'x, y, z'
'-x+1/2, -y, z+1/2'
'-x, y+1/2, -z+1/2'
'x+1/2, -y+1/2, -z'

loop_
_atom_site_label
_atom_site_type_symbol
_atom_site_fract_x
_atom_site_fract_y
_atom_site_fract_z
_atom_site_U_iso_or_equiv
_atom_site_adp_type
_atom_site_occupancy
_atom_site_symmetry_multiplicity
_atom_site_calc_flag
_atom_site_refinement_flags
_atom_site_disorder_assembly
_atom_site_disorder_group
O1 O 0.4103(11) 0.7760(6) 0.5798(3) 0.070(2) Uani 1 1 d . . .
H1 H 0.5033 0.8199 0.5748 0.084 Uiso 1 1 calc R . .
O2 O 0.2646(12) 0.4232(5) 0.9074(3) 0.074(2) Uani 1 1 d . . .
H2 H 0.1775 0.3962 0.9277 0.089 Uiso 1 1 calc R . .
O3 O 0.5307(13) 0.6601(7) 0.4755(3) 0.103(3) Uani 1 1 d . . .
H3C H 0.5067 0.6975 0.5055 0.123 Uiso 1 1 d R . .
H3D H 0.6424 0.6816 0.4620 0.123 Uiso 1 1 d R . .
C1 C 0.2313(19) 0.8129(8) 0.7305(4) 0.061(3) Uani 1 1 d . . .
H1A H 0.1321 0.8632 0.7466 0.073 Uiso 1 1 calc R . .
H1B H 0.3602 0.8320 0.7469 0.073 Uiso 1 1 calc R . .
C2 C 0.2405(19) 0.8312(8) 0.6665(4) 0.066(3) Uani 1 1 d . . .
H2A H 0.1091 0.8184 0.6501 0.079 Uiso 1 1 calc R . .
H2B H 0.2789 0.9082 0.6587 0.079 Uiso 1 1 calc R . .
C3 C 0.3902(18) 0.7522(9) 0.6401(4) 0.062(3) Uani 1 1 d . . .
H3 H 0.5205 0.7656 0.6580 0.074 Uiso 1 1 calc R . .
C4 C 0.3358(18) 0.6276(9) 0.6488(5) 0.060(3) Uani 1 1 d . . .
C5 C 0.3136(17) 0.6094(8) 0.7141(4) 0.055(3) Uani 1 1 d . . .
H5 H 0.4483 0.6218 0.7294 0.066 Uiso 1 1 calc R . .
C6 C 0.262(2) 0.4872(8) 0.7297(4) 0.066(3) Uani 1 1 d . . .
H6A H 0.1364 0.4663 0.7121 0.079 Uiso 1 1 calc R . .
H6B H 0.3658 0.4377 0.7152 0.079 Uiso 1 1 calc R . .
C7 C 0.2460(17) 0.4729(8) 0.7930(4) 0.060(3) Uani 1 1 d . . .
H7 H 0.2488 0.4001 0.8072 0.072 Uiso 1 1 calc R . .
C8 C 0.2282(18) 0.5551(9) 0.8295(4) 0.057(3) Uani 1 1 d . . .
C9 C 0.2116(16) 0.6733(9) 0.8100(4) 0.054(3) Uani 1 1 d . . .
C10 C 0.1780(17) 0.6915(9) 0.7470(4) 0.054(3) Uani 1 1 d . . .
C11 C 0.2195(17) 0.7553(9) 0.8480(4) 0.063(3) Uani 1 1 d . . .
H11 H 0.2054 0.8285 0.8348 0.075 Uiso 1 1 calc R . .
C12 C 0.2495(19) 0.7394(8) 0.9106(4) 0.067(3) Uani 1 1 d . . .
H12A H 0.1225 0.7511 0.9297 0.081 Uiso 1 1 calc R . .
H12B H 0.3422 0.7960 0.9242 0.081 Uiso 1 1 calc R . .
C13 C 0.331(2) 0.6226(10) 0.9267(4) 0.067(3) Uani 1 1 d . A .
C14 C 0.2104(17) 0.5359(8) 0.8923(4) 0.058(3) Uani 1 1 d . . .
H14 H 0.0689 0.5457 0.9023 0.069 Uiso 1 1 calc R . .
C15 C 0.552(2) 0.6118(11) 0.9116(6) 0.081(4) Uani 1 1 d D . .
H15 H 0.6140 0.5452 0.9222 0.097 Uiso 0.806(16) 1 calc PR A 1
H15' H 0.6069 0.6291 0.8765 0.097 Uiso 0.194(16) 1 d PR A 2
C16 C 0.666(3) 0.6868(15) 0.8849(7) 0.102(6) Uani 0.806(16) 1 d P A 1
H16A H 0.7912 0.7058 0.8997 0.122 Uiso 0.806(16) 1 calc PR A 1
H16B H 0.6217 0.7202 0.8516 0.122 Uiso 0.806(16) 1 calc PR A 1
C16' C 0.646(10) 0.575(6) 0.9585(18) 0.102(6) Uani 0.194(16) 1 d PD A 2
H16C H 0.7725 0.6027 0.9676 0.122 Uiso 0.194(16) 1 calc PR A 2
H16D H 0.5851 0.5222 0.9817 0.122 Uiso 0.194(16) 1 calc PR A 2
C17 C 0.1505(19) 0.5943(10) 0.6138(5) 0.079(4) Uani 1 1 d . . .
H17A H 0.1167 0.5174 0.6214 0.119 Uiso 1 1 calc R . .
H17B H 0.1795 0.6029 0.5741 0.119 Uiso 1 1 calc R . .
H17C H 0.0398 0.6417 0.6239 0.119 Uiso 1 1 calc R . .
C18 C 0.5137(18) 0.5551(10) 0.6274(5) 0.076(4) Uani 1 1 d . . .
H18A H 0.6304 0.5707 0.6499 0.114 Uiso 1 1 calc R . .
H18B H 0.5408 0.5728 0.5885 0.114 Uiso 1 1 calc R . .
H18C H 0.4800 0.4771 0.6307 0.114 Uiso 1 1 calc R . .
C19 C -0.0512(17) 0.6711(10) 0.7370(5) 0.076(4) Uani 1 1 d . . .
H19A H -0.0816 0.5933 0.7431 0.113 Uiso 1 1 calc R . .
H19B H -0.0851 0.6912 0.6988 0.113 Uiso 1 1 calc R . .
H19C H -0.1273 0.7163 0.7629 0.113 Uiso 1 1 calc R . .
C20 C 0.301(2) 0.6028(10) 0.9908(4) 0.097(5) Uani 1 1 d . . .
H20A H 0.3693 0.5351 1.0018 0.146 Uiso 1 1 calc R A .
H20B H 0.1611 0.5958 0.9990 0.146 Uiso 1 1 calc R . .
H20C H 0.3558 0.6651 1.0115 0.146 Uiso 1 1 calc R . .

loop_
_atom_site_aniso_label
_atom_site_aniso_U_11
_atom_site_aniso_U_22
_atom_site_aniso_U_33
_atom_site_aniso_U_23
_atom_site_aniso_U_13
_atom_site_aniso_U_12
O1 0.062(6) 0.084(5) 0.063(5) 0.003(4) 0.004(4) -0.013(4)
O2 0.080(6) 0.067(5) 0.075(5) 0.013(4) 0.005(5) 0.004(5)
O3 0.091(7) 0.133(8) 0.084(6) -0.022(5) 0.003(5) -0.030(6)
C1 0.065(8) 0.057(7) 0.062(7) -0.003(5) -0.006(6) -0.002(7)
C2 0.083(9) 0.051(6) 0.064(7) 0.001(5) 0.002(7) 0.011(7)
C3 0.069(9) 0.067(7) 0.049(7) -0.005(6) -0.008(6) -0.005(7)
C4 0.061(8) 0.055(7) 0.064(7) -0.006(6) 0.005(6) 0.004(6)
C5 0.063(8) 0.055(7) 0.048(6) -0.004(5) -0.005(6) 0.001(6)
C6 0.080(9) 0.052(6) 0.066(7) -0.002(5) -0.007(7) -0.010(7)
C7 0.056(8) 0.056(6) 0.069(8) 0.011(5) -0.013(7) -0.011(7)
C8 0.060(8) 0.067(7) 0.044(6) -0.001(5) 0.001(6) -0.007(7)
C9 0.049(7) 0.061(7) 0.052(6) -0.005(5) -0.004(5) -0.003(6)
C10 0.061(8) 0.047(7) 0.054(6) -0.001(5) -0.001(6) -0.002(6)
C11 0.064(8) 0.063(7) 0.061(7) 0.007(6) 0.006(6) 0.005(7)
C12 0.074(9) 0.066(7) 0.062(7) -0.007(6) 0.007(7) -0.006(8)
C13 0.080(10) 0.069(8) 0.051(7) 0.003(6) -0.002(7) -0.004(7)
C14 0.053(8) 0.058(7) 0.062(7) -0.004(5) -0.002(6) 0.006(6)
C15 0.080(11) 0.074(9) 0.088(10) -0.006(7) -0.016(9) 0.003(8)
C16 0.066(13) 0.129(16) 0.110(13) 0.016(11) -0.020(11) -0.008(12)
C16' 0.066(13) 0.129(16) 0.110(13) 0.016(11) -0.020(11) -0.008(12)
C17 0.090(10) 0.072(8) 0.076(8) -0.006(7) -0.016(7) -0.011(7)
C18 0.068(9) 0.079(9) 0.081(9) -0.007(7) 0.009(7) 0.013(7)
C19 0.048(8) 0.095(10) 0.084(8) 0.010(7) -0.002(7) 0.000(7)
C20 0.151(15) 0.085(9) 0.055(7) 0.004(6) -0.005(9) 0.004(10)

loop_
_atom_type_symbol
_atom_type_description
_atom_type_scat_dispersion_real
_atom_type_scat_dispersion_imag
_atom_type_scat_source
C C 0.0181 0.0091 'International Tables Vol C Tables 4.2.6.8 and 6.1.1.4'
H H 0.0000 0.0000 'International Tables Vol C Tables 4.2.6.8 and 6.1.1.4'
O O 0.0492 0.0322 'International Tables Vol C Tables 4.2.6.8 and 6.1.1.4'

loop_
_geom_angle_atom_site_label_1
_geom_angle_atom_site_label_2
_geom_angle_atom_site_label_3
_geom_angle
C3 O1 H1 109.5
C14 O2 H2 109.5
H3C O3 H3D 108.6
C2 C1 C10 113.2(8)
C2 C1 H1A 108.9
C10 C1 H1A 108.9
C2 C1 H1B 108.9
C10 C1 H1B 108.9
H1A C1 H1B 107.8
C3 C2 C1 110.2(9)
C3 C2 H2A 109.6
C1 C2 H2A 109.6
C3 C2 H2B 109.6
C1 C2 H2B 109.6
H2A C2 H2B 108.1
O1 C3 C2 110.0(8)
O1 C3 C4 109.9(8)
C2 C3 C4 113.0(9)
O1 C3 H3 107.9
C2 C3 H3 107.9
C4 C3 H3 107.9
C17 C4 C3 111.4(10)
C17 C4 C18 107.2(9)
C3 C4 C18 108.2(9)
C17 C4 C5 114.7(10)
C3 C4 C5 106.7(8)
C18 C4 C5 108.4(9)
C6 C5 C10 110.4(9)
C6 C5 C4 112.9(8)
C10 C5 C4 117.7(9)
C6 C5 H5 104.9
C10 C5 H5 104.9
C4 C5 H5 104.9
C7 C6 C5 111.2(8)
C7 C6 H6A 109.4
C5 C6 H6A 109.4
C7 C6 H6B 109.4
C5 C6 H6B 109.4
H6A C6 H6B 108.0
C8 C7 C6 125.0(9)
C8 C7 H7 117.5
C6 C7 H7 117.5
C7 C8 C9 120.8(9)
C7 C8 C14 122.8(10)
C9 C8 C14 116.3(9)
C11 C9 C8 119.1(9)
C11 C9 C10 124.2(10)
C8 C9 C10 116.7(9)
C9 C10 C1 110.3(8)
C9 C10 C5 108.4(9)
C1 C10 C5 109.4(9)
C9 C10 C19 105.6(9)
C1 C10 C19 109.5(10)
C5 C10 C19 113.5(9)
C9 C11 C12 125.2(10)
C9 C11 H11 117.4
C12 C11 H11 117.4
C11 C12 C13 113.8(9)
C11 C12 H12A 108.8
C13 C12 H12A 108.8
C11 C12 H12B 108.8
C13 C12 H12B 108.8
H12A C12 H12B 107.7
C15 C13 C14 109.0(10)
C15 C13 C12 111.0(11)
C14 C13 C12 107.0(9)
C15 C13 C20 109.8(11)
C14 C13 C20 110.4(10)
C12 C13 C20 109.6(9)
O2 C14 C8 111.5(8)
O2 C14 C13 111.4(9)
C8 C14 C13 112.1(9)
O2 C14 H14 107.2
C8 C14 H14 107.2
C13 C14 H14 107.2
C16 C15 C16' 110(3)
C16 C15 C13 127.5(14)
C16' C15 C13 107(3)
C16 C15 H15 116.2
C16' C15 H15 45.0
C13 C15 H15 116.2
C16 C15 H15' 37.3
C16' C15 H15' 128.2
C13 C15 H15' 125.0
H15 C15 H15' 104.6
C15 C16 H15' 43.5
C15 C16 H16A 120.0
H15' C16 H16A 136.8
C15 C16 H16B 120.0
H15' C16 H16B 89.8
H16A C16 H16B 120.0
C15 C16' H16C 120.0
C15 C16' H16D 120.0
H16C C16' H16D 120.0
C4 C17 H17A 109.5
C4 C17 H17B 109.5
H17A C17 H17B 109.5
C4 C17 H17C 109.5
H17A C17 H17C 109.5
H17B C17 H17C 109.5
C4 C18 H18A 109.5
C4 C18 H18B 109.5
H18A C18 H18B 109.5
C4 C18 H18C 109.5
H18A C18 H18C 109.5
H18B C18 H18C 109.5
C10 C19 H19A 109.5
C10 C19 H19B 109.5
H19A C19 H19B 109.5
C10 C19 H19C 109.5
H19A C19 H19C 109.5
H19B C19 H19C 109.5
C13 C20 H20A 109.5
C13 C20 H20B 109.5
H20A C20 H20B 109.5
C13 C20 H20C 109.5
H20A C20 H20C 109.5
H20B C20 H20C 109.5

loop_
_geom_bond_atom_site_label_1
_geom_bond_atom_site_label_2
_geom_bond_distance
O1 C3 1.456(11)
O1 H1 0.8200
O2 C14 1.435(10)
O2 H2 0.8200
O3 H3C 0.8501
O3 H3D 0.8501
C1 C2 1.525(11)
C1 C10 1.539(12)
C1 H1A 0.9700
C1 H1B 0.9700
C2 C3 1.508(13)
C2 H2A 0.9700
C2 H2B 0.9700
C3 C4 1.541(14)
C3 H3 0.9800
C4 C17 1.540(15)
C4 C18 1.552(14)
C4 C5 1.560(13)
C5 C6 1.540(12)
C5 C10 1.542(13)
C5 H5 0.9800
C6 C7 1.504(13)
C6 H6A 0.9700
C6 H6B 0.9700
C7 C8 1.310(12)
C7 H7 0.9300
C8 C9 1.485(12)
C8 C14 1.502(13)
C9 C11 1.327(12)
C9 C10 1.518(13)
C10 C19 1.567(15)
C11 C12 1.500(13)
C11 H11 0.9300
C12 C13 1.541(14)
C12 H12A 0.9700
C12 H12B 0.9700
C13 C15 1.523(17)
C13 C14 1.540(14)
C13 C20 1.541(13)
C14 H14 0.9800
C15 C16 1.334(18)
C15 C16' 1.344(10)
C15 H15 0.9300
C15 H15' 0.9299
C16 H15' 0.8194
C16 H16A 0.9300
C16 H16B 0.9300
C16' H16C 0.9300
C16' H16D 0.9300
C17 H17A 0.9600
C17 H17B 0.9600
C17 H17C 0.9600
C18 H18A 0.9600
C18 H18B 0.9600
C18 H18C 0.9600
C19 H19A 0.9600
C19 H19B 0.9600
C19 H19C 0.9600
C20 H20A 0.9600
C20 H20B 0.9600
C20 H20C 0.9600

loop_
_geom_torsion_atom_site_label_1
_geom_torsion_atom_site_label_2
_geom_torsion_atom_site_label_3
_geom_torsion_atom_site_label_4
_geom_torsion
C10 C1 C2 C3 -57.3(13)
C1 C2 C3 O1 -175.5(9)
C1 C2 C3 C4 61.3(12)
O1 C3 C4 C17 -53.2(12)
C2 C3 C4 C17 70.1(11)
O1 C3 C4 C18 64.5(12)
C2 C3 C4 C18 -172.3(9)
O1 C3 C4 C5 -179.1(9)
C2 C3 C4 C5 -55.8(12)
C17 C4 C5 C6 57.0(14)
C3 C4 C5 C6 -179.0(10)
C18 C4 C5 C6 -62.7(13)
C17 C4 C5 C10 -73.3(12)
C3 C4 C5 C10 50.6(13)
C18 C4 C5 C10 166.9(9)
C10 C5 C6 C7 -47.1(13)
C4 C5 C6 C7 179.0(9)
C5 C6 C7 C8 15.6(18)
C6 C7 C8 C9 3(2)
C6 C7 C8 C14 179.4(10)
C7 C8 C9 C11 -171.5(12)
C14 C8 C9 C11 12.2(17)
C7 C8 C9 C10 10.9(17)
C14 C8 C9 C10 -165.4(10)
C11 C9 C10 C1 20.7(16)
C8 C9 C10 C1 -161.8(10)
C11 C9 C10 C5 140.6(11)
C8 C9 C10 C5 -41.9(13)
C11 C9 C10 C19 -97.5(13)
C8 C9 C10 C19 80.1(12)
C2 C1 C10 C9 168.8(10)
C2 C1 C10 C5 49.6(13)
C2 C1 C10 C19 -75.4(12)
C6 C5 C10 C9 59.8(12)
C4 C5 C10 C9 -168.6(9)
C6 C5 C10 C1 -179.8(9)
C4 C5 C10 C1 -48.3(13)
C6 C5 C10 C19 -57.2(12)
C4 C5 C10 C19 74.3(12)
C8 C9 C11 C12 1.6(19)
C10 C9 C11 C12 179.0(10)
C9 C11 C12 C13 16.6(18)
C11 C12 C13 C15 74.0(13)
C11 C12 C13 C14 -44.8(13)
C11 C12 C13 C20 -164.5(11)
C7 C8 C14 O2 14.4(17)
C9 C8 C14 O2 -169.4(10)
C7 C8 C14 C13 140.1(12)
C9 C8 C14 C13 -43.7(14)
C15 C13 C14 O2 64.1(12)
C12 C13 C14 O2 -175.7(9)
C20 C13 C14 O2 -56.5(13)
C15 C13 C14 C8 -61.6(13)
C12 C13 C14 C8 58.5(12)
C20 C13 C14 C8 177.7(10)
C14 C13 C15 C16 113.7(16)
C12 C13 C15 C16 -3.9(19)
C20 C13 C15 C16 -125.3(16)
C14 C13 C15 C16' -114(3)
C12 C13 C15 C16' 129(3)
C20 C13 C15 C16' 7(4)
